data_4303559
loop_
_publ_author_name
'Hideki Sugimoto'
'Susumu Tatemoto'
'Koichiro Suyama'
'Hiroyuki Miyake'
'Shinobu Itoh'
'Chao Dong'
'Jing Yang'
'Martin L. Kirk'

_publ_contact_author_email sugimoto@mls.eng.osaka-u.ac.jp
_publ_contact_author_fax +81-6-6879-7933
_publ_contact_author_name 'Hideki Sugimoto'
_publ_contact_author_phone +81-6-6879-7933
_publ_section_title
;
Dioxomolybdenum(VI) Complexes with Ene-1,2-dithiolate Ligands: Synthesis,
Spectroscopy, and Oxygen Atom Transfer Reactivity
;
_journal_name_full 'Inorganic Chemistry'
_journal_page_first 10581
_journal_page_last 10590
_journal_paper_doi 10.1021/ic901112s
_journal_volume 48
_journal_year 2009
_chemical_formula_moiety 'C44 H50 Mo N O5 P S4 '
_chemical_formula_sum 'C44 H50 Mo N O5 P S4'
_chemical_formula_weight 928.04
_space_group_IT_number 14
_symmetry_cell_setting monoclinic
_symmetry_Int_Tables_number 14
_symmetry_space_group_name_Hall '-P 2ybc'
_symmetry_space_group_name_H-M 'P 1 21/c 1'
_cell_angle_alpha 90.0000
_cell_angle_beta 94.392(3)
_cell_angle_gamma 90.0000
_cell_formula_units_Z 4
_cell_length_a 12.769(3)
_cell_length_b 19.816(4)
_cell_length_c 17.395(3)
_cell_measurement_reflns_used 13237
_cell_measurement_temperature 100.1
_cell_measurement_theta_max 27.5
_cell_measurement_theta_min 3.5
_cell_volume 4388.5(16)
_computing_cell_refinement CrystalClear
_computing_data_collection CrystalClear
_computing_data_reduction CrystalStructure
_computing_publication_material 'CrystalStructure 3.8'
_computing_structure_refinement CRYSTALS
_computing_structure_solution 'DIRDIF99 (PATTY)'
_diffrn_detector_area_resol_mean 7.31
_diffrn_measured_fraction_theta_full 0.988
_diffrn_measured_fraction_theta_max 0.988
_diffrn_measurement_device_type 'Rigaku Mercury'
_diffrn_measurement_method \w
_diffrn_radiation_type 'Mo K\a'
_diffrn_radiation_wavelength 0.71070
_diffrn_reflns_av_R_equivalents 0.036
_diffrn_reflns_limit_h_max 14
_diffrn_reflns_limit_h_min -16
_diffrn_reflns_limit_k_max 17
_diffrn_reflns_limit_k_min -25
_diffrn_reflns_limit_l_max 22
_diffrn_reflns_limit_l_min -21
_diffrn_reflns_number 35262
_diffrn_reflns_theta_full 27.48
_diffrn_reflns_theta_max 27.48
_exptl_absorpt_coefficient_mu 0.570
_exptl_absorpt_correction_T_max 0.945
_exptl_absorpt_correction_T_min 0.783
_exptl_absorpt_correction_type multi-scan
_exptl_absorpt_process_details 'Jacobson, R. (1998) Private communication'
_exptl_crystal_colour red
_exptl_crystal_density_diffrn 1.405
_exptl_crystal_density_method 'not measured'
_exptl_crystal_description prism
_exptl_crystal_F_000 1928.00
_exptl_crystal_size_max 0.30
_exptl_crystal_size_mid 0.20
_exptl_crystal_size_min 0.10
_refine_diff_density_max 1.41
_refine_diff_density_min -0.66
_refine_ls_extinction_method none
_refine_ls_goodness_of_fit_ref 1.000
_refine_ls_hydrogen_treatment refall
_refine_ls_number_parameters 555
_refine_ls_number_reflns 8391
_refine_ls_R_factor_gt 0.0450
_refine_ls_shift/su_max 0.0000
_refine_ls_structure_factor_coef Fsqd
_refine_ls_weighting_details 'w = 1/[0.0025Fo^2^ + 1.0000\s(Fo^2^)]/(4Fo^2^)'
_refine_ls_weighting_scheme calc
_refine_ls_wR_factor_ref 0.1318
_reflns_number_gt 8324
_reflns_number_total 9950
_reflns_threshold_expression F^2^>2.0\s(F^2^)
_cod_data_source_file ic901112s_si_002_2.cif
_cod_data_source_block '__1'
_cod_original_cell_volume 4388.4(15)
_cod_original_formula_sum 'C44 H50 Mo N O5 P S4 '
_cod_database_code 4303559

loop_
_symmetry_equiv_pos_site_id
_symmetry_equiv_pos_as_xyz
1 +X,+Y,+Z
2 -X,1/2+Y,1/2-Z
3 -X,-Y,-Z
4 +X,1/2-Y,1/2+Z

loop_
_atom_site_label
_atom_site_type_symbol
_atom_site_fract_x
_atom_site_fract_y
_atom_site_fract_z
_atom_site_U_iso_or_equiv
_atom_site_adp_type
_atom_site_occupancy
_atom_site_symmetry_multiplicity
_atom_site_calc_flag
_atom_site_refinement_flags
_atom_site_disorder_assembly
_atom_site_disorder_group
Mo(1) Mo 0.76542(2) 0.311250(10) 0.796650(10) 0.01356(7) Uani 1.00 1 d . . .
S(1) S 0.89507(6) 0.38089(4) 0.86224(5) 0.01876(18) Uani 1.00 1 d . . .
S(2) S 0.64716(6) 0.39733(4) 0.83217(5) 0.01852(18) Uani 1.00 1 d . . .
S(3) S 0.62880(6) 0.23373(4) 0.82094(4) 0.01785(18) Uani 1.00 1 d . . .
S(4) S 0.87768(6) 0.22015(4) 0.84165(5) 0.01888(18) Uani 1.00 1 d . . .
P(1) P 1.24555(6) 0.17075(4) 0.97961(5) 0.01563(18) Uani 1.00 1 d . . .
O(1) O 0.77566(19) 0.31846(11) 0.70034(13) 0.0227(5) Uani 1.00 1 d . . .
O(2) O 0.6551(2) 0.04024(13) 0.87099(17) 0.0361(7) Uani 1.00 1 d . . .
O(3) O 0.5304(2) 0.09965(13) 0.80330(16) 0.0310(6) Uani 1.00 1 d . . .
O(4) O 0.8938(2) 0.06873(13) 0.92592(17) 0.0418(8) Uani 1.00 1 d . . .
O(5) O 0.8528(2) 0.04715(12) 0.79995(15) 0.0303(6) Uani 1.00 1 d . . .
N(1) N 0.7052(2) 0.35348(15) 1.08583(16) 0.0282(7) Uani 1.00 1 d . . .
C(1) C 0.8323(2) 0.45707(15) 0.88667(18) 0.0196(7) Uani 1.00 1 d . . .
C(2) C 0.7246(2) 0.46458(16) 0.87290(19) 0.0207(7) Uani 1.00 1 d . . .
C(3) C 0.6766(2) 0.52380(17) 0.8989(2) 0.0290(9) Uani 1.00 1 d . . .
C(4) C 0.7369(3) 0.57431(19) 0.9379(2) 0.0363(10) Uani 1.00 1 d . . .
C(5) C 0.8449(3) 0.5652(2) 0.9518(2) 0.0355(10) Uani 1.00 1 d . . .
C(6) C 0.8923(2) 0.50879(16) 0.9242(2) 0.0249(8) Uani 1.00 1 d . . .
C(7) C 0.6904(2) 0.15414(15) 0.83684(17) 0.0175(7) Uani 1.00 1 d . . .
C(8) C 0.7964(2) 0.14928(15) 0.84724(17) 0.0176(7) Uani 1.00 1 d . . .
C(9) C 0.6264(2) 0.09244(17) 0.83975(19) 0.0226(8) Uani 1.00 1 d . . .
C(10) C 0.4653(3) 0.0395(2) 0.8007(2) 0.0409(11) Uani 1.00 1 d . . .
C(11) C 0.8514(2) 0.08445(16) 0.8640(2) 0.0247(8) Uani 1.00 1 d . . .
C(12) C 0.8959(3) -0.02023(19) 0.8112(3) 0.0466(12) Uani 1.00 1 d . . .
C(13) C 0.6139(3) 0.3218(2) 1.1225(2) 0.0398(11) Uani 1.00 1 d . . .
C(14) C 0.5138(5) 0.3170(2) 1.0709(5) 0.100(2) Uani 1.00 1 d . . .
C(15) C 0.6803(4) 0.42510(19) 1.0607(2) 0.0412(11) Uani 1.00 1 d . . .
C(16) C 0.6542(3) 0.4730(2) 1.1238(2) 0.0406(11) Uani 1.00 1 d . . .
C(17) C 0.7965(3) 0.3515(2) 1.1470(2) 0.0328(10) Uani 1.00 1 d . . .
C(18) C 0.8952(4) 0.3853(2) 1.1259(4) 0.084(2) Uani 1.00 1 d . . .
C(19) C 0.7308(5) 0.3148(2) 1.0151(2) 0.0606(16) Uani 1.00 1 d . . .
C(20) C 0.7518(4) 0.2405(2) 1.0274(2) 0.0472(12) Uani 1.00 1 d . . .
C(21) C 1.1499(2) 0.19060(15) 1.04568(19) 0.0182(7) Uani 1.00 1 d . . .
C(22) C 1.0644(2) 0.14916(16) 1.0564(2) 0.0264(8) Uani 1.00 1 d . . .
C(23) C 0.9984(2) 0.16533(19) 1.1144(2) 0.0315(9) Uani 1.00 1 d . . .
C(24) C 1.0183(2) 0.22101(19) 1.1608(2) 0.0309(9) Uani 1.00 1 d . . .
C(25) C 1.1020(2) 0.26294(19) 1.1490(2) 0.0289(9) Uani 1.00 1 d . . .
C(26) C 1.1673(2) 0.24822(16) 1.0916(2) 0.0225(8) Uani 1.00 1 d . . .
C(27) C 1.2598(2) 0.24345(15) 0.92003(18) 0.0179(7) Uani 1.00 1 d . . .
C(28) C 1.3580(2) 0.26211(17) 0.8961(2) 0.0237(8) Uani 1.00 1 d . . .
C(29) C 1.3643(2) 0.31737(19) 0.8469(2) 0.0295(9) Uani 1.00 1 d . . .
C(30) C 1.2751(2) 0.35227(18) 0.8206(2) 0.0291(9) Uani 1.00 1 d . . .
C(31) C 1.1782(2) 0.33395(19) 0.8448(2) 0.0295(9) Uani 1.00 1 d . . .
C(32) C 1.1702(2) 0.27976(17) 0.8946(2) 0.0260(8) Uani 1.00 1 d . . .
C(33) C 1.3671(2) 0.14979(15) 1.03302(18) 0.0174(7) Uani 1.00 1 d . . .
C(34) C 1.4483(2) 0.12202(18) 0.9940(2) 0.0263(8) Uani 1.00 1 d . . .
C(35) C 1.5442(2) 0.1062(2) 1.0331(2) 0.0311(9) Uani 1.00 1 d . . .
C(36) C 1.5593(2) 0.11762(19) 1.1114(2) 0.0294(9) Uani 1.00 1 d . . .
C(37) C 1.4789(2) 0.1445(2) 1.1509(2) 0.0310(9) Uani 1.00 1 d . . .
C(38) C 1.3824(2) 0.15977(18) 1.11237(19) 0.0254(8) Uani 1.00 1 d . . .
C(39) C 1.2097(2) 0.09964(15) 0.91938(19) 0.0191(7) Uani 1.00 1 d . . .
C(40) C 1.2194(2) 0.03498(16) 0.9506(2) 0.0225(8) Uani 1.00 1 d . . .
C(41) C 1.2003(2) -0.02053(17) 0.9030(2) 0.0255(8) Uani 1.00 1 d . . .
C(42) C 1.1734(2) -0.01175(17) 0.8252(2) 0.0273(8) Uani 1.00 1 d . . .
C(43) C 1.1631(3) 0.05234(19) 0.7939(2) 0.0330(9) Uani 1.00 1 d . . .
C(44) C 1.1808(3) 0.10862(17) 0.8415(2) 0.0293(9) Uani 1.00 1 d . . .
H(1) H 0.6029 0.5295 0.8896 0.035 Uiso 1.00 1 c R . .
H(2) H 0.7048 0.6144 0.9546 0.044 Uiso 1.00 1 c R . .
H(3) H 0.8859 0.5978 0.9807 0.042 Uiso 1.00 1 c R . .
H(4) H 0.9665 0.5045 0.9304 0.029 Uiso 1.00 1 c R . .
H(5) H 0.4769 0.0144 0.7556 0.050 Uiso 1.00 1 c R . .
H(6) H 0.3934 0.0521 0.7997 0.050 Uiso 1.00 1 c R . .
H(7) H 0.4832 0.0127 0.8450 0.050 Uiso 1.00 1 c R . .
H(8) H 0.9694 -0.0192 0.8062 0.056 Uiso 1.00 1 c R . .
H(9) H 0.8633 -0.0497 0.7735 0.056 Uiso 1.00 1 c R . .
H(10) H 0.8830 -0.0360 0.8612 0.056 Uiso 1.00 1 c R . .
H(11) H 0.6342 0.2776 1.1389 0.048 Uiso 1.00 1 c R . .
H(12) H 0.5998 0.3482 1.1661 0.048 Uiso 1.00 1 c R . .
H(13) H 0.4730 0.3566 1.0758 0.116 Uiso 1.00 1 c R . .
H(14) H 0.4750 0.2788 1.0855 0.116 Uiso 1.00 1 c R . .
H(15) H 0.5305 0.3121 1.0189 0.116 Uiso 1.00 1 c R . .
H(16) H 0.7396 0.4422 1.0372 0.049 Uiso 1.00 1 c R . .
H(17) H 0.6216 0.4238 1.0237 0.049 Uiso 1.00 1 c R . .
H(18) H 0.5808 0.4723 1.1294 0.049 Uiso 1.00 1 c R . .
H(19) H 0.6751 0.5174 1.1115 0.049 Uiso 1.00 1 c R . .
H(20) H 0.6909 0.4591 1.1708 0.049 Uiso 1.00 1 c R . .
H(21) H 0.7751 0.3734 1.1918 0.039 Uiso 1.00 1 c R . .
H(22) H 0.8123 0.3055 1.1586 0.039 Uiso 1.00 1 c R . .
H(23) H 0.9374 0.3532 1.1020 0.102 Uiso 1.00 1 c R . .
H(24) H 0.9331 0.4029 1.1705 0.102 Uiso 1.00 1 c R . .
H(25) H 0.8773 0.4210 1.0908 0.102 Uiso 1.00 1 c R . .
H(26) H 0.6732 0.3188 0.9774 0.073 Uiso 1.00 1 c R . .
H(27) H 0.7913 0.3349 0.9961 0.073 Uiso 1.00 1 c R . .
H(28) H 0.8246 0.2343 1.0410 0.057 Uiso 1.00 1 c R . .
H(29) H 0.7321 0.2159 0.9816 0.057 Uiso 1.00 1 c R . .
H(30) H 0.7125 0.2246 1.0680 0.057 Uiso 1.00 1 c R . .
H(31) H 1.0512 0.1105 1.0248 0.032 Uiso 1.00 1 c R . .
H(32) H 0.9392 0.1377 1.1219 0.039 Uiso 1.00 1 c R . .
H(33) H 0.9739 0.2305 1.2009 0.038 Uiso 1.00 1 c R . .
H(34) H 1.1149 0.3016 1.1806 0.035 Uiso 1.00 1 c R . .
H(35) H 1.2242 0.2773 1.0827 0.027 Uiso 1.00 1 c R . .
H(36) H 1.4193 0.2374 0.9129 0.029 Uiso 1.00 1 c R . .
H(37) H 1.4306 0.3310 0.8308 0.036 Uiso 1.00 1 c R . .
H(38) H 1.2803 0.3894 0.7866 0.035 Uiso 1.00 1 c R . .
H(39) H 1.1170 0.3583 0.8268 0.035 Uiso 1.00 1 c R . .
H(40) H 1.1039 0.2675 0.9118 0.031 Uiso 1.00 1 c R . .
H(41) H 1.4378 0.1143 0.9401 0.031 Uiso 1.00 1 c R . .
H(42) H 1.5988 0.0870 1.0061 0.037 Uiso 1.00 1 c R . .
H(43) H 1.6251 0.1076 1.1382 0.035 Uiso 1.00 1 c R . .
H(44) H 1.4897 0.1527 1.2047 0.037 Uiso 1.00 1 c R . .
H(45) H 1.3266 0.1766 1.1400 0.031 Uiso 1.00 1 c R . .
H(46) H 1.2387 0.0290 1.0040 0.027 Uiso 1.00 1 c R . .
H(47) H 1.2058 -0.0648 0.9238 0.031 Uiso 1.00 1 c R . .
H(48) H 1.1617 -0.0501 0.7929 0.033 Uiso 1.00 1 c R . .
H(49) H 1.1445 0.0578 0.7403 0.039 Uiso 1.00 1 c R . .
H(50) H 1.1735 0.1529 0.8207 0.035 Uiso 1.00 1 c R . .

loop_
_atom_site_aniso_label
_atom_site_aniso_U_11
_atom_site_aniso_U_22
_atom_site_aniso_U_33
_atom_site_aniso_U_12
_atom_site_aniso_U_13
_atom_site_aniso_U_23
Mo(1) 0.01232(14) 0.01809(15) 0.01047(14) -0.00004(9) 0.00210(9) 0.00223(9)
S(1) 0.0145(3) 0.0194(3) 0.0222(4) 0.0012(2) -0.0001(2) 0.0006(3)
S(2) 0.0132(3) 0.0194(3) 0.0230(3) 0.0015(2) 0.0019(2) 0.0034(3)
S(3) 0.0141(3) 0.0211(3) 0.0188(3) -0.0008(2) 0.0037(2) 0.0005(2)
S(4) 0.0147(3) 0.0182(3) 0.0234(4) -0.0000(2) -0.0010(2) 0.0010(3)
P(1) 0.0150(3) 0.0159(3) 0.0159(3) 0.0003(2) 0.0004(2) -0.0022(2)
O(1) 0.0255(12) 0.0281(12) 0.0151(11) -0.0010(9) 0.0047(9) 0.0031(9)
O(2) 0.0384(15) 0.0242(12) 0.0460(16) -0.0066(11) 0.0055(12) 0.0076(11)
O(3) 0.0259(13) 0.0287(13) 0.0384(14) -0.0094(10) 0.0037(11) -0.0069(11)
O(4) 0.0526(18) 0.0293(13) 0.0403(16) 0.0020(12) -0.0170(14) 0.0053(12)
O(5) 0.0335(14) 0.0210(11) 0.0362(14) 0.0040(10) 0.0008(11) -0.0045(10)
N(1) 0.0466(19) 0.0272(15) 0.0112(12) 0.0061(13) 0.0041(12) 0.0009(11)
C(1) 0.0226(16) 0.0174(14) 0.0189(15) 0.0002(11) 0.0010(12) 0.0047(11)
C(2) 0.0203(15) 0.0202(15) 0.0221(16) -0.0003(11) 0.0055(12) 0.0074(12)
C(3) 0.0241(17) 0.0198(16) 0.044(2) 0.0021(13) 0.0081(15) 0.0043(15)
C(4) 0.042(2) 0.0229(17) 0.044(2) 0.0001(15) 0.0031(18) -0.0027(16)
C(5) 0.033(2) 0.038(2) 0.035(2) -0.0015(16) -0.0050(16) -0.0087(16)
C(6) 0.0249(17) 0.0204(15) 0.0287(17) -0.0041(12) -0.0031(14) 0.0045(13)
C(7) 0.0236(16) 0.0191(14) 0.0102(13) -0.0004(11) 0.0042(11) -0.0008(11)
C(8) 0.0217(15) 0.0183(14) 0.0124(13) -0.0004(11) -0.0011(11) 0.0012(11)
C(9) 0.0249(17) 0.0246(16) 0.0192(15) -0.0049(13) 0.0074(13) -0.0055(13)
C(10) 0.036(2) 0.033(2) 0.054(2) -0.0170(17) 0.0085(19) -0.0150(19)
C(11) 0.0224(16) 0.0200(15) 0.0312(18) -0.0002(12) -0.0020(14) 0.0016(13)
C(12) 0.041(2) 0.0208(18) 0.077(3) 0.0065(16) -0.001(2) -0.0077(19)
C(13) 0.033(2) 0.0275(19) 0.059(2) -0.0056(15) 0.0010(19) -0.0048(18)
C(14) 0.069(4) 0.044(3) 0.177(8) -0.002(2) -0.062(4) -0.020(3)
C(15) 0.070(3) 0.0262(18) 0.027(2) 0.0063(18) 0.0026(19) 0.0056(15)
C(16) 0.049(2) 0.033(2) 0.041(2) 0.0027(17) 0.0070(19) -0.0018(17)
C(17) 0.031(2) 0.0320(19) 0.036(2) 0.0005(15) 0.0030(16) -0.0008(16)
C(18) 0.038(2) 0.047(2) 0.169(7) -0.001(2) 0.028(3) 0.011(3)
C(19) 0.125(5) 0.046(2) 0.0126(18) 0.025(2) 0.017(2) 0.0006(17)
C(20) 0.086(3) 0.038(2) 0.0192(18) 0.018(2) 0.010(2) -0.0019(16)
C(21) 0.0160(14) 0.0186(14) 0.0201(15) 0.0010(11) 0.0027(12) 0.0003(11)
C(22) 0.0182(16) 0.0177(15) 0.043(2) 0.0004(12) 0.0042(14) 0.0004(14)
C(23) 0.0217(17) 0.0277(17) 0.047(2) 0.0025(14) 0.0150(16) 0.0089(16)
C(24) 0.0270(18) 0.0340(19) 0.0336(19) 0.0067(14) 0.0147(15) 0.0053(16)
C(25) 0.0300(18) 0.0287(17) 0.0288(18) 0.0022(14) 0.0077(15) -0.0055(14)
C(26) 0.0194(15) 0.0222(15) 0.0265(17) -0.0020(12) 0.0056(13) -0.0027(13)
C(27) 0.0192(15) 0.0179(14) 0.0171(14) 0.0013(11) 0.0040(12) -0.0014(11)
C(28) 0.0159(15) 0.0317(17) 0.0240(16) 0.0020(12) 0.0044(12) 0.0020(13)
C(29) 0.0206(17) 0.040(2) 0.0291(18) -0.0011(14) 0.0094(14) 0.0080(15)
C(30) 0.0314(19) 0.0273(17) 0.0296(18) 0.0006(14) 0.0089(15) 0.0081(14)
C(31) 0.0238(17) 0.0287(17) 0.036(2) 0.0053(14) 0.0052(15) 0.0104(15)
C(32) 0.0173(16) 0.0277(17) 0.0337(18) 0.0016(13) 0.0059(13) 0.0065(14)
C(33) 0.0153(14) 0.0180(14) 0.0185(15) -0.0011(10) -0.0020(11) -0.0025(11)
C(34) 0.0244(17) 0.0351(18) 0.0189(15) 0.0084(14) -0.0025(13) -0.0083(14)
C(35) 0.0192(17) 0.049(2) 0.0254(18) 0.0106(15) 0.0010(14) -0.0076(16)
C(36) 0.0216(17) 0.041(2) 0.0241(17) 0.0032(14) -0.0053(14) -0.0038(15)
C(37) 0.0261(18) 0.048(2) 0.0182(16) 0.0058(15) -0.0059(13) -0.0045(15)
C(38) 0.0219(17) 0.0359(18) 0.0185(15) 0.0039(14) 0.0023(13) -0.0036(14)
C(39) 0.0173(14) 0.0193(14) 0.0201(15) 0.0014(11) -0.0016(12) -0.0076(12)
C(40) 0.0195(16) 0.0237(16) 0.0238(16) 0.0003(12) -0.0009(13) -0.0013(13)
C(41) 0.0209(16) 0.0187(15) 0.0373(19) -0.0004(12) 0.0043(14) -0.0054(13)
C(42) 0.0262(17) 0.0246(16) 0.0305(18) 0.0013(13) -0.0019(14) -0.0136(14)
C(43) 0.045(2) 0.0313(19) 0.0214(17) 0.0021(16) -0.0079(16) -0.0079(14)
C(44) 0.041(2) 0.0212(16) 0.0240(17) 0.0026(14) -0.0075(15) -0.0045(13)

loop_
_atom_type_symbol
_atom_type_description
_atom_type_scat_dispersion_real
_atom_type_scat_dispersion_imag
_atom_type_scat_source
C C 0.003 0.002
;
International Tables for Crystallography
(1992, Vol. C, Tables 4.2.6.8 and 6.1.1.4)
;
H H 0.000 0.000
;
International Tables for Crystallography
(1992, Vol. C, Table 6.1.1.4)
;
Mo Mo -1.683 0.686
;
International Tables for Crystallography
(1992, Vol. C, Tables 4.2.6.8 and 6.1.1.4)
;
N N 0.006 0.003
;
International Tables for Crystallography
(1992, Vol. C, Tables 4.2.6.8 and 6.1.1.4)
;
O O 0.011 0.006
;
International Tables for Crystallography
(1992, Vol. C, Tables 4.2.6.8 and 6.1.1.4)
;
P P 0.102 0.094
;
International Tables for Crystallography
(1992, Vol. C, Tables 4.2.6.8 and 6.1.1.4)
;
S S 0.125 0.123
;
International Tables for Crystallography
(1992, Vol. C, Tables 4.2.6.8 and 6.1.1.4)
;

loop_
_geom_angle_atom_site_label_1
_geom_angle_atom_site_label_2
_geom_angle_atom_site_label_3
_geom_angle
_geom_angle_publ_flag
_geom_angle_site_symmetry_1
_geom_angle_site_symmetry_2
_geom_angle_site_symmetry_3
S(1) Mo(1) S(2) 83.81(2) yes . . .
S(1) Mo(1) S(3) 141.26(2) yes . . .
S(1) Mo(1) S(4) 84.46(2) yes . . .
S(1) Mo(1) O(1) 108.75(8) yes . . .
S(2) Mo(1) S(3) 85.91(2) yes . . .
S(2) Mo(1) S(4) 145.70(3) yes . . .
S(2) Mo(1) O(1) 107.05(8) yes . . .
S(3) Mo(1) S(4) 83.36(2) yes . . .
S(3) Mo(1) O(1) 109.98(8) yes . . .
S(4) Mo(1) O(1) 107.24(8) yes . . .
Mo(1) S(1) C(1) 107.32(10) yes . . .
Mo(1) S(2) C(2) 107.18(10) yes . . .
Mo(1) S(3) C(7) 106.17(10) yes . . .
Mo(1) S(4) C(8) 106.23(10) yes . . .
C(21) P(1) C(27) 107.47(14) yes . . .
C(21) P(1) C(33) 108.97(15) yes . . .
C(21) P(1) C(39) 113.14(14) yes . . .
C(27) P(1) C(33) 111.29(14) yes . . .
C(27) P(1) C(39) 109.04(14) yes . . .
C(33) P(1) C(39) 106.98(14) yes . . .
C(9) O(3) C(10) 115.2(2) yes . . .
C(11) O(5) C(12) 115.1(3) yes . . .
C(13) N(1) C(15) 111.2(3) yes . . .
C(13) N(1) C(17) 105.7(2) yes . . .
C(13) N(1) C(19) 110.9(3) yes . . .
C(15) N(1) C(17) 111.1(2) yes . . .
C(15) N(1) C(19) 107.2(2) yes . . .
C(17) N(1) C(19) 110.8(3) yes . . .
S(1) C(1) C(2) 120.7(2) yes . . .
S(1) C(1) C(6) 119.3(2) yes . . .
C(2) C(1) C(6) 119.9(2) yes . . .
S(2) C(2) C(1) 120.2(2) yes . . .
S(2) C(2) C(3) 120.6(2) yes . . .
C(1) C(2) C(3) 118.8(2) yes . . .
C(2) C(3) C(4) 120.7(3) yes . . .
C(3) C(4) C(5) 119.3(3) yes . . .
C(4) C(5) C(6) 120.0(3) yes . . .
C(1) C(6) C(5) 121.0(3) yes . . .
S(3) C(7) C(8) 120.7(2) yes . . .
S(3) C(7) C(9) 120.2(2) yes . . .
C(8) C(7) C(9) 119.2(2) yes . . .
S(4) C(8) C(7) 121.7(2) yes . . .
S(4) C(8) C(11) 115.6(2) yes . . .
C(7) C(8) C(11) 122.7(2) yes . . .
O(2) C(9) O(3) 122.4(3) yes . . .
O(2) C(9) C(7) 125.0(3) yes . . .
O(3) C(9) C(7) 112.6(2) yes . . .
O(4) C(11) O(5) 124.5(3) yes . . .
O(4) C(11) C(8) 124.8(3) yes . . .
O(5) C(11) C(8) 110.6(2) yes . . .
N(1) C(13) C(14) 114.9(4) yes . . .
N(1) C(15) C(16) 115.7(3) yes . . .
N(1) C(17) C(18) 115.6(4) yes . . .
N(1) C(19) C(20) 115.3(3) yes . . .
P(1) C(21) C(22) 122.7(2) yes . . .
P(1) C(21) C(26) 117.5(2) yes . . .
C(22) C(21) C(26) 119.7(3) yes . . .
C(21) C(22) C(23) 119.0(3) yes . . .
C(22) C(23) C(24) 120.7(3) yes . . .
C(23) C(24) C(25) 120.2(3) yes . . .
C(24) C(25) C(26) 119.9(3) yes . . .
C(21) C(26) C(25) 120.5(3) yes . . .
P(1) C(27) C(28) 121.1(2) yes . . .
P(1) C(27) C(32) 118.8(2) yes . . .
C(28) C(27) C(32) 120.0(2) yes . . .
C(27) C(28) C(29) 119.0(3) yes . . .
C(28) C(29) C(30) 120.7(3) yes . . .
C(29) C(30) C(31) 120.2(3) yes . . .
C(30) C(31) C(32) 120.1(3) yes . . .
C(27) C(32) C(31) 120.0(3) yes . . .
P(1) C(33) C(34) 119.0(2) yes . . .
P(1) C(33) C(38) 122.0(2) yes . . .
C(34) C(33) C(38) 119.0(2) yes . . .
C(33) C(34) C(35) 120.7(3) yes . . .
C(34) C(35) C(36) 119.8(3) yes . . .
C(35) C(36) C(37) 120.0(3) yes . . .
C(36) C(37) C(38) 120.5(3) yes . . .
C(33) C(38) C(37) 119.9(3) yes . . .
P(1) C(39) C(40) 118.9(2) yes . . .
P(1) C(39) C(44) 120.4(2) yes . . .
C(40) C(39) C(44) 120.5(2) yes . . .
C(39) C(40) C(41) 119.4(3) yes . . .
C(40) C(41) C(42) 120.3(3) yes . . .
C(41) C(42) C(43) 120.6(3) yes . . .
C(42) C(43) C(44) 119.6(3) yes . . .
C(39) C(44) C(43) 119.7(3) yes . . .
C(2) C(3) H(1) 119.5 no . . .
C(4) C(3) H(1) 119.8 no . . .
C(3) C(4) H(2) 120.7 no . . .
C(5) C(4) H(2) 120.0 no . . .
C(4) C(5) H(3) 120.0 no . . .
C(6) C(5) H(3) 119.9 no . . .
C(1) C(6) H(4) 119.3 no . . .
C(5) C(6) H(4) 119.7 no . . .
O(3) C(10) H(5) 109.2 no . . .
O(3) C(10) H(6) 109.6 no . . .
O(3) C(10) H(7) 109.5 no . . .
H(5) C(10) H(6) 109.5 no . . .
H(5) C(10) H(7) 109.5 no . . .
H(6) C(10) H(7) 109.5 no . . .
O(5) C(12) H(8) 109.6 no . . .
O(5) C(12) H(9) 109.3 no . . .
O(5) C(12) H(10) 109.6 no . . .
H(8) C(12) H(9) 109.5 no . . .
H(8) C(12) H(10) 109.5 no . . .
H(9) C(12) H(10) 109.5 no . . .
N(1) C(13) H(11) 107.9 no . . .
N(1) C(13) H(12) 107.9 no . . .
C(14) C(13) H(11) 108.7 no . . .
C(14) C(13) H(12) 107.8 no . . .
H(11) C(13) H(12) 109.5 no . . .
C(13) C(14) H(13) 110.0 no . . .
C(13) C(14) H(14) 109.1 no . . .
C(13) C(14) H(15) 109.4 no . . .
H(13) C(14) H(14) 109.5 no . . .
H(13) C(14) H(15) 109.5 no . . .
H(14) C(14) H(15) 109.5 no . . .
N(1) C(15) H(16) 107.7 no . . .
N(1) C(15) H(17) 107.9 no . . .
C(16) C(15) H(16) 108.4 no . . .
C(16) C(15) H(17) 107.6 no . . .
H(16) C(15) H(17) 109.5 no . . .
C(15) C(16) H(18) 109.9 no . . .
C(15) C(16) H(19) 109.7 no . . .
C(15) C(16) H(20) 108.8 no . . .
H(18) C(16) H(19) 109.5 no . . .
H(18) C(16) H(20) 109.5 no . . .
H(19) C(16) H(20) 109.5 no . . .
N(1) C(17) H(21) 107.9 no . . .
N(1) C(17) H(22) 108.2 no . . .
C(18) C(17) H(21) 107.3 no . . .
C(18) C(17) H(22) 108.2 no . . .
H(21) C(17) H(22) 109.5 no . . .
C(17) C(18) H(23) 108.9 no . . .
C(17) C(18) H(24) 110.5 no . . .
C(17) C(18) H(25) 109.0 no . . .
H(23) C(18) H(24) 109.5 no . . .
H(23) C(18) H(25) 109.5 no . . .
H(24) C(18) H(25) 109.5 no . . .
N(1) C(19) H(26) 108.4 no . . .
N(1) C(19) H(27) 107.7 no . . .
C(20) C(19) H(26) 107.3 no . . .
C(20) C(19) H(27) 108.6 no . . .
H(26) C(19) H(27) 109.5 no . . .
C(19) C(20) H(28) 108.7 no . . .
C(19) C(20) H(29) 110.4 no . . .
C(19) C(20) H(30) 109.3 no . . .
H(28) C(20) H(29) 109.5 no . . .
H(28) C(20) H(30) 109.5 no . . .
H(29) C(20) H(30) 109.5 no . . .
C(21) C(22) H(31) 120.3 no . . .
C(23) C(22) H(31) 120.7 no . . .
C(22) C(23) H(32) 119.7 no . . .
C(24) C(23) H(32) 119.6 no . . .
C(23) C(24) H(33) 119.6 no . . .
C(25) C(24) H(33) 120.1 no . . .
C(24) C(25) H(34) 120.0 no . . .
C(26) C(25) H(34) 120.1 no . . .
C(21) C(26) H(35) 119.4 no . . .
C(25) C(26) H(35) 120.2 no . . .
C(27) C(28) H(36) 120.4 no . . .
C(29) C(28) H(36) 120.6 no . . .
C(28) C(29) H(37) 119.9 no . . .
C(30) C(29) H(37) 119.4 no . . .
C(29) C(30) H(38) 119.9 no . . .
C(31) C(30) H(38) 119.9 no . . .
C(30) C(31) H(39) 119.9 no . . .
C(32) C(31) H(39) 120.0 no . . .
C(27) C(32) H(40) 119.8 no . . .
C(31) C(32) H(40) 120.3 no . . .
C(33) C(34) H(41) 119.3 no . . .
C(35) C(34) H(41) 119.9 no . . .
C(34) C(35) H(42) 120.1 no . . .
C(36) C(35) H(42) 120.1 no . . .
C(35) C(36) H(43) 120.1 no . . .
C(37) C(36) H(43) 119.9 no . . .
C(36) C(37) H(44) 119.9 no . . .
C(38) C(37) H(44) 119.6 no . . .
C(33) C(38) H(45) 119.9 no . . .
C(37) C(38) H(45) 120.3 no . . .
C(39) C(40) H(46) 120.3 no . . .
C(41) C(40) H(46) 120.3 no . . .
C(40) C(41) H(47) 120.1 no . . .
C(42) C(41) H(47) 119.7 no . . .
C(41) C(42) H(48) 119.6 no . . .
C(43) C(42) H(48) 119.7 no . . .
C(42) C(43) H(49) 119.9 no . . .
C(44) C(43) H(49) 120.5 no . . .
C(39) C(44) H(50) 120.1 no . . .
C(43) C(44) H(50) 120.3 no . . .

loop_
_geom_bond_atom_site_label_1
_geom_bond_atom_site_label_2
_geom_bond_distance
_geom_bond_publ_flag
_geom_bond_site_symmetry_1
_geom_bond_site_symmetry_2
Mo(1) S(1) 2.3785(8) yes . .
Mo(1) S(2) 2.3905(8) yes . .
Mo(1) S(3) 2.3863(8) yes . .
Mo(1) S(4) 2.3988(8) yes . .
Mo(1) O(1) 1.696(2) yes . .
S(1) C(1) 1.776(3) yes . .
S(2) C(2) 1.774(3) yes . .
S(3) C(7) 1.774(3) yes . .
S(4) C(8) 1.753(3) yes . .
P(1) C(21) 1.784(3) yes . .
P(1) C(27) 1.792(3) yes . .
P(1) C(33) 1.796(3) yes . .
P(1) C(39) 1.794(3) yes . .
O(2) C(9) 1.212(4) yes . .
O(3) C(9) 1.344(4) yes . .
O(3) C(10) 1.451(4) yes . .
O(4) C(11) 1.209(4) yes . .
O(5) C(11) 1.338(4) yes . .
O(5) C(12) 1.452(4) yes . .
N(1) C(13) 1.508(5) yes . .
N(1) C(15) 1.512(4) yes . .
N(1) C(17) 1.518(4) yes . .
N(1) C(19) 1.507(5) yes . .
C(1) C(2) 1.386(4) yes . .
C(1) C(6) 1.410(4) yes . .
C(2) C(3) 1.414(4) yes . .
C(3) C(4) 1.405(5) yes . .
C(4) C(5) 1.394(5) yes . .
C(5) C(6) 1.374(5) yes . .
C(7) C(8) 1.356(4) yes . .
C(7) C(9) 1.474(4) yes . .
C(8) C(11) 1.482(4) yes . .
C(13) C(14) 1.507(8) yes . .
C(15) C(16) 1.508(5) yes . .
C(17) C(18) 1.497(6) yes . .
C(19) C(20) 1.509(6) yes . .
C(21) C(22) 1.390(4) yes . .
C(21) C(26) 1.402(4) yes . .
C(22) C(23) 1.400(5) yes . .
C(23) C(24) 1.380(5) yes . .
C(24) C(25) 1.381(5) yes . .
C(25) C(26) 1.379(5) yes . .
C(27) C(28) 1.401(4) yes . .
C(27) C(32) 1.395(4) yes . .
C(28) C(29) 1.396(5) yes . .
C(29) C(30) 1.381(5) yes . .
C(30) C(31) 1.386(5) yes . .
C(31) C(32) 1.388(5) yes . .
C(33) C(34) 1.395(4) yes . .
C(33) C(38) 1.393(4) yes . .
C(34) C(35) 1.390(4) yes . .
C(35) C(36) 1.380(5) yes . .
C(36) C(37) 1.385(5) yes . .
C(37) C(38) 1.390(4) yes . .
C(39) C(40) 1.393(4) yes . .
C(39) C(44) 1.389(4) yes . .
C(40) C(41) 1.387(4) yes . .
C(41) C(42) 1.382(5) yes . .
C(42) C(43) 1.384(5) yes . .
C(43) C(44) 1.397(5) yes . .
C(3) H(1) 0.950 no . .
C(4) H(2) 0.950 no . .
C(5) H(3) 0.950 no . .
C(6) H(4) 0.950 no . .
C(10) H(5) 0.950 no . .
C(10) H(6) 0.950 no . .
C(10) H(7) 0.950 no . .
C(12) H(8) 0.950 no . .
C(12) H(9) 0.950 no . .
C(12) H(10) 0.950 no . .
C(13) H(11) 0.950 no . .
C(13) H(12) 0.950 no . .
C(14) H(13) 0.950 no . .
C(14) H(14) 0.950 no . .
C(14) H(15) 0.950 no . .
C(15) H(16) 0.950 no . .
C(15) H(17) 0.950 no . .
C(16) H(18) 0.950 no . .
C(16) H(19) 0.950 no . .
C(16) H(20) 0.950 no . .
C(17) H(21) 0.950 no . .
C(17) H(22) 0.950 no . .
C(18) H(23) 0.950 no . .
C(18) H(24) 0.950 no . .
C(18) H(25) 0.950 no . .
C(19) H(26) 0.950 no . .
C(19) H(27) 0.950 no . .
C(20) H(28) 0.950 no . .
C(20) H(29) 0.950 no . .
C(20) H(30) 0.950 no . .
C(22) H(31) 0.950 no . .
C(23) H(32) 0.950 no . .
C(24) H(33) 0.950 no . .
C(25) H(34) 0.950 no . .
C(26) H(35) 0.950 no . .
C(28) H(36) 0.950 no . .
C(29) H(37) 0.950 no . .
C(30) H(38) 0.950 no . .
C(31) H(39) 0.950 no . .
C(32) H(40) 0.950 no . .
C(34) H(41) 0.950 no . .
C(35) H(42) 0.950 no . .
C(36) H(43) 0.950 no . .
C(37) H(44) 0.950 no . .
C(38) H(45) 0.950 no . .
C(40) H(46) 0.950 no . .
C(41) H(47) 0.950 no . .
C(42) H(48) 0.950 no . .
C(43) H(49) 0.950 no . .
C(44) H(50) 0.950 no . .

loop_
_geom_contact_atom_site_label_1
_geom_contact_atom_site_label_2
_geom_contact_distance
_geom_contact_publ_flag
_geom_contact_site_symmetry_1
_geom_contact_site_symmetry_2
O(1) C(17) 3.508(4) ? . 4_554
O(1) C(20) 3.220(4) ? . 4_554
O(1) C(23) 3.328(4) ? . 4_554
O(1) C(24) 3.318(4) ? . 4_554
O(1) C(36) 3.313(4) ? . 4_454
O(1) C(42) 3.462(4) ? . 2_756
O(2) C(35) 3.504(4) ? . 1_455
O(3) C(34) 3.582(4) ? . 1_455
O(4) C(22) 3.418(4) ? . .
O(4) C(40) 3.377(4) ? . 3_757
O(4) C(41) 3.430(4) ? . 3_757
O(5) C(17) 3.367(4) ? . 4_554
O(5) C(18) 3.392(8) ? . 4_554
C(2) C(15) 3.448(5) ? . .
C(3) C(15) 3.425(5) ? . .
C(6) C(18) 3.591(6) ? . 3_767
C(8) C(17) 3.483(4) ? . 4_554
C(10) C(36) 3.494(5) ? . 3_757
C(12) C(22) 3.450(5) ? . 3_757
C(12) C(23) 3.390(5) ? . 3_757
C(12) C(42) 3.538(5) ? . .
C(15) C(2) 3.448(5) ? . .
C(15) C(3) 3.425(5) ? . .
C(17) O(1) 3.508(4) ? . 4_555
C(17) O(5) 3.367(4) ? . 4_555
C(17) C(8) 3.483(4) ? . 4_555
C(18) O(5) 3.392(8) ? . 4_555
C(18) C(6) 3.591(6) ? . 3_767
C(18) C(25) 3.585(6) ? . .
C(20) O(1) 3.220(4) ? . 4_555
C(22) O(4) 3.418(4) ? . .
C(22) C(12) 3.450(5) ? . 3_757
C(23) O(1) 3.328(4) ? . 4_555
C(23) C(12) 3.390(5) ? . 3_757
C(24) O(1) 3.318(4) ? . 4_555
C(25) C(18) 3.585(6) ? . .
C(34) O(3) 3.582(4) ? . 1_655
C(35) O(2) 3.504(4) ? . 1_655
C(36) O(1) 3.313(4) ? . 4_655
C(36) C(10) 3.494(5) ? . 3_757
C(40) O(4) 3.377(4) ? . 3_757
C(41) O(4) 3.430(4) ? . 3_757
C(42) O(1) 3.462(4) ? . 2_746
C(42) C(12) 3.538(5) ? . .
Mo(1) H(11) 3.569 ? . 4_554
Mo(1) H(22) 3.421 ? . 4_554
Mo(1) H(26) 3.444 ? . .
Mo(1) H(27) 3.492 ? . .
Mo(1) H(33) 3.350 ? . 4_554
Mo(1) H(43) 3.555 ? . 4_454
Mo(1) H(48) 3.326 ? . 2_756
S(1) H(27) 2.913 ? . .
S(1) H(39) 2.980 ? . .
S(1) H(40) 3.543 ? . .
S(1) H(48) 3.062 ? . 2_756
S(2) H(5) 3.140 ? . 2_656
S(2) H(17) 3.413 ? . .
S(2) H(26) 2.965 ? . .
S(2) H(27) 3.500 ? . .
S(2) H(37) 3.060 ? . 1_455
S(2) H(43) 3.366 ? . 4_454
S(2) H(44) 3.043 ? . 4_454
S(2) H(48) 3.548 ? . 2_756
S(3) H(11) 3.181 ? . 4_554
S(3) H(12) 3.143 ? . 4_554
S(3) H(26) 3.215 ? . .
S(3) H(29) 3.019 ? . .
S(3) H(36) 3.222 ? . 1_455
S(3) H(37) 3.197 ? . 1_455
S(3) H(44) 3.429 ? . 4_454
S(4) H(21) 3.380 ? . 4_554
S(4) H(22) 3.269 ? . 4_554
S(4) H(28) 3.595 ? . .
S(4) H(29) 3.175 ? . .
S(4) H(33) 2.987 ? . 4_554
S(4) H(40) 3.190 ? . .
O(1) H(11) 2.781 ? . 4_554
O(1) H(22) 2.615 ? . 4_554
O(1) H(28) 3.071 ? . 4_554
O(1) H(30) 2.529 ? . 4_554
O(1) H(32) 2.723 ? . 4_554
O(1) H(33) 2.710 ? . 4_554
O(1) H(43) 2.587 ? . 4_454
O(1) H(47) 3.185 ? . 2_756
O(1) H(48) 2.725 ? . 2_756
O(2) H(20) 3.547 ? . 4_554
O(2) H(41) 3.437 ? . 1_455
O(2) H(42) 2.675 ? . 1_455
O(2) H(46) 2.828 ? . 3_757
O(3) H(12) 2.806 ? . 4_554
O(3) H(18) 3.449 ? . 4_554
O(3) H(20) 3.405 ? . 4_554
O(3) H(41) 2.752 ? . 1_455
O(3) H(42) 3.577 ? . 1_455
O(4) H(31) 2.675 ? . .
O(4) H(46) 2.901 ? . 3_757
O(4) H(47) 2.994 ? . 3_757
O(5) H(20) 2.937 ? . 4_554
O(5) H(21) 2.592 ? . 4_554
O(5) H(24) 2.730 ? . 4_554
C(1) H(16) 2.970 ? . .
C(1) H(27) 3.148 ? . .
C(1) H(48) 3.133 ? . 2_756
C(1) H(49) 3.008 ? . 2_756
C(2) H(5) 3.423 ? . 2_656
C(2) H(16) 2.885 ? . .
C(2) H(17) 3.130 ? . .
C(2) H(26) 3.503 ? . .
C(2) H(27) 3.412 ? . .
C(2) H(48) 3.339 ? . 2_756
C(2) H(49) 3.254 ? . 2_756
C(3) H(5) 3.209 ? . 2_656
C(3) H(6) 3.546 ? . 2_656
C(3) H(13) 3.097 ? . 3_667
C(3) H(16) 2.959 ? . .
C(3) H(17) 3.061 ? . .
C(3) H(18) 3.287 ? . 3_667
C(3) H(49) 3.518 ? . 2_756
C(4) H(13) 3.003 ? . 3_667
C(4) H(16) 3.134 ? . .
C(4) H(19) 3.372 ? . .
C(4) H(35) 3.008 ? . 3_767
C(4) H(49) 3.568 ? . 2_756
C(5) H(4) 3.338 ? . 3_767
C(5) H(16) 3.203 ? . .
C(5) H(23) 3.407 ? . 3_767
C(5) H(34) 3.566 ? . 3_767
C(5) H(35) 3.286 ? . 3_767
C(5) H(49) 3.358 ? . 2_756
C(6) H(4) 3.003 ? . 3_767
C(6) H(16) 3.161 ? . .
C(6) H(23) 3.545 ? . 3_767
C(6) H(24) 3.364 ? . 3_767
C(6) H(25) 3.398 ? . .
C(6) H(25) 3.283 ? . 3_767
C(6) H(49) 3.025 ? . 2_756
C(7) H(12) 3.104 ? . 4_554
C(7) H(21) 2.873 ? . 4_554
C(7) H(29) 2.814 ? . .
C(7) H(42) 3.512 ? . 1_455
C(8) H(21) 2.734 ? . 4_554
C(8) H(22) 3.422 ? . 4_554
C(8) H(29) 2.860 ? . .
C(9) H(12) 3.235 ? . 4_554
C(9) H(20) 3.277 ? . 4_554
C(9) H(21) 3.382 ? . 4_554
C(9) H(41) 3.110 ? . 1_455
C(9) H(42) 2.943 ? . 1_455
C(10) H(1) 3.365 ? . 2_646
C(10) H(18) 3.433 ? . 4_554
C(10) H(41) 2.885 ? . 1_455
C(10) H(43) 3.339 ? . 3_757
C(11) H(21) 3.190 ? . 4_554
C(11) H(46) 3.472 ? . 3_757
C(12) H(24) 3.435 ? . 4_554
C(12) H(31) 3.390 ? . 3_757
C(12) H(32) 3.291 ? . 3_757
C(12) H(38) 3.252 ? . 2_746
C(12) H(39) 3.395 ? . 2_746
C(12) H(48) 3.484 ? . .
C(14) H(1) 3.480 ? . 3_667
C(14) H(2) 3.106 ? . 3_667
C(14) H(36) 3.315 ? . 1_455
C(16) H(1) 3.273 ? . 3_667
C(16) H(5) 3.352 ? . 4_555
C(16) H(38) 3.219 ? . 3_767
C(17) H(33) 3.380 ? . .
C(18) H(3) 3.487 ? . 3_767
C(18) H(4) 3.018 ? . 3_767
C(18) H(33) 3.452 ? . .
C(18) H(34) 3.334 ? . .
C(20) H(32) 3.461 ? . .
C(21) H(10) 3.506 ? . 3_757
C(22) H(8) 3.562 ? . 3_757
C(22) H(10) 2.717 ? . 3_757
C(22) H(28) 3.488 ? . .
C(23) H(8) 3.221 ? . 3_757
C(23) H(9) 3.412 ? . 3_757
C(23) H(10) 2.991 ? . 3_757
C(23) H(28) 2.826 ? . .
C(23) H(47) 3.307 ? . 3_757
C(23) H(48) 3.535 ? . 3_757
C(24) H(22) 3.116 ? . .
C(24) H(23) 2.970 ? . .
C(24) H(28) 3.121 ? . .
C(24) H(39) 3.439 ? . 4_555
C(25) H(3) 3.575 ? . 3_767
C(25) H(23) 2.832 ? . .
C(25) H(24) 3.551 ? . .
C(25) H(50) 3.482 ? . 4_555
C(26) H(2) 3.306 ? . 3_767
C(26) H(3) 3.350 ? . 3_767
C(27) H(2) 3.570 ? . 3_767
C(28) H(14) 3.528 ? . 1_655
C(28) H(15) 3.111 ? . 1_655
C(29) H(15) 3.535 ? . 1_655
C(29) H(19) 3.398 ? . 3_767
C(29) H(44) 3.104 ? . 4_554
C(29) H(45) 3.595 ? . 4_554
C(30) H(9) 3.022 ? . 2_756
C(30) H(19) 2.890 ? . 3_767
C(30) H(44) 3.525 ? . 4_554
C(30) H(45) 3.308 ? . 4_554
C(31) H(3) 3.477 ? . 3_767
C(31) H(9) 3.109 ? . 2_756
C(31) H(19) 3.541 ? . 3_767
C(32) H(3) 3.368 ? . 3_767
C(33) H(14) 3.012 ? . 1_655
C(34) H(7) 3.433 ? . 1_655
C(34) H(14) 3.495 ? . 1_655
C(35) H(7) 3.206 ? . 3_757
C(35) H(29) 3.409 ? . 1_655
C(35) H(30) 3.210 ? . 1_655
C(35) H(47) 3.326 ? . 3_857
C(36) H(5) 3.546 ? . 3_757
C(36) H(7) 2.756 ? . 3_757
C(36) H(11) 3.335 ? . 1_655
C(36) H(14) 3.389 ? . 1_655
C(36) H(30) 3.020 ? . 1_655
C(36) H(47) 3.278 ? . 3_857
C(37) H(5) 3.570 ? . 3_757
C(37) H(7) 3.152 ? . 3_757
C(37) H(11) 3.315 ? . 1_655
C(37) H(14) 2.892 ? . 1_655
C(37) H(37) 3.273 ? . 4_555
C(38) H(14) 2.695 ? . 1_655
C(38) H(38) 3.527 ? . 4_555
C(39) H(6) 3.387 ? . 1_655
C(40) H(6) 3.581 ? . 1_655
C(40) H(42) 3.394 ? . 3_857
C(41) H(6) 3.472 ? . 1_655
C(41) H(8) 3.281 ? . .
C(41) H(32) 2.938 ? . 3_757
C(41) H(42) 3.193 ? . 3_857
C(41) H(43) 2.950 ? . 3_857
C(42) H(6) 3.143 ? . 1_655
C(42) H(8) 2.605 ? . .
C(42) H(32) 3.058 ? . 3_757
C(42) H(43) 3.221 ? . 3_857
C(43) H(6) 2.934 ? . 1_655
C(43) H(8) 2.873 ? . .
C(43) H(34) 3.529 ? . 4_554
C(44) H(6) 3.075 ? . 1_655
C(44) H(34) 3.368 ? . 4_554
H(1) C(10) 3.365 ? . 2_656
H(1) C(14) 3.480 ? . 3_667
H(1) C(16) 3.273 ? . 3_667
H(1) H(5) 2.668 ? . 2_656
H(1) H(6) 3.328 ? . 2_656
H(1) H(13) 2.547 ? . 3_667
H(1) H(16) 3.456 ? . .
H(1) H(17) 3.130 ? . .
H(1) H(17) 3.465 ? . 3_667
H(1) H(18) 2.343 ? . 3_667
H(2) C(14) 3.106 ? . 3_667
H(2) C(26) 3.306 ? . 3_767
H(2) C(27) 3.570 ? . 3_767
H(2) H(13) 2.361 ? . 3_667
H(2) H(14) 3.161 ? . 3_667
H(2) H(15) 3.401 ? . 3_667
H(2) H(19) 3.382 ? . .
H(2) H(35) 2.437 ? . 3_767
H(3) C(18) 3.487 ? . 3_767
H(3) C(25) 3.575 ? . 3_767
H(3) C(26) 3.350 ? . 3_767
H(3) C(31) 3.477 ? . 3_767
H(3) C(32) 3.368 ? . 3_767
H(3) H(4) 3.099 ? . 3_767
H(3) H(23) 2.932 ? . 3_767
H(3) H(25) 3.378 ? . 3_767
H(3) H(34) 3.442 ? . 3_767
H(3) H(35) 3.013 ? . 3_767
H(3) H(39) 3.463 ? . 3_767
H(3) H(40) 3.256 ? . 3_767
H(4) C(5) 3.338 ? . 3_767
H(4) C(6) 3.003 ? . 3_767
H(4) C(18) 3.018 ? . 3_767
H(4) H(3) 3.099 ? . 3_767
H(4) H(4) 2.512 ? . 3_767
H(4) H(23) 3.142 ? . 3_767
H(4) H(24) 2.904 ? . 3_767
H(4) H(25) 3.509 ? . .
H(4) H(25) 2.531 ? . 3_767
H(4) H(49) 3.361 ? . 2_756
H(5) S(2) 3.140 ? . 2_646
H(5) C(2) 3.423 ? . 2_646
H(5) C(3) 3.209 ? . 2_646
H(5) C(16) 3.352 ? . 4_554
H(5) C(36) 3.546 ? . 3_757
H(5) C(37) 3.570 ? . 3_757
H(5) H(1) 2.668 ? . 2_646
H(5) H(12) 3.559 ? . 4_554
H(5) H(18) 2.663 ? . 4_554
H(5) H(20) 3.245 ? . 4_554
H(5) H(43) 3.365 ? . 3_757
H(5) H(44) 3.404 ? . 3_757
H(6) C(3) 3.546 ? . 2_646
H(6) C(39) 3.387 ? . 1_455
H(6) C(40) 3.581 ? . 1_455
H(6) C(41) 3.472 ? . 1_455
H(6) C(42) 3.143 ? . 1_455
H(6) C(43) 2.934 ? . 1_455
H(6) C(44) 3.075 ? . 1_455
H(6) H(1) 3.328 ? . 2_646
H(6) H(41) 2.755 ? . 1_455
H(6) H(43) 3.357 ? . 3_757
H(6) H(48) 3.580 ? . 1_455
H(6) H(49) 3.268 ? . 1_455
H(6) H(50) 3.487 ? . 1_455
H(7) C(34) 3.433 ? . 1_455
H(7) C(35) 3.206 ? . 3_757
H(7) C(36) 2.756 ? . 3_757
H(7) C(37) 3.152 ? . 3_757
H(7) H(41) 2.697 ? . 1_455
H(7) H(42) 3.400 ? . 1_455
H(7) H(42) 3.481 ? . 3_757
H(7) H(43) 2.781 ? . 3_757
H(7) H(44) 3.414 ? . 3_757
H(8) C(22) 3.562 ? . 3_757
H(8) C(23) 3.221 ? . 3_757
H(8) C(41) 3.281 ? . .
H(8) C(42) 2.605 ? . .
H(8) C(43) 2.873 ? . .
H(8) H(24) 3.305 ? . 4_554
H(8) H(31) 3.479 ? . 3_757
H(8) H(32) 2.866 ? . 3_757
H(8) H(39) 3.475 ? . 2_746
H(8) H(48) 2.558 ? . .
H(8) H(49) 3.005 ? . .
H(9) C(23) 3.412 ? . 3_757
H(9) C(30) 3.022 ? . 2_746
H(9) C(31) 3.109 ? . 2_746
H(9) H(20) 3.265 ? . 4_554
H(9) H(24) 3.564 ? . 4_554
H(9) H(32) 3.465 ? . 3_757
H(9) H(38) 2.370 ? . 2_746
H(9) H(39) 2.550 ? . 2_746
H(10) C(21) 3.506 ? . 3_757
H(10) C(22) 2.717 ? . 3_757
H(10) C(23) 2.991 ? . 3_757
H(10) H(31) 2.562 ? . 3_757
H(10) H(32) 3.033 ? . 3_757
H(10) H(38) 3.510 ? . 2_746
H(10) H(46) 2.914 ? . 3_757
H(11) Mo(1) 3.569 ? . 4_555
H(11) S(3) 3.181 ? . 4_555
H(11) O(1) 2.781 ? . 4_555
H(11) C(36) 3.335 ? . 1_455
H(11) C(37) 3.315 ? . 1_455
H(11) H(43) 3.371 ? . 1_455
H(11) H(44) 3.341 ? . 1_455
H(12) S(3) 3.143 ? . 4_555
H(12) O(3) 2.806 ? . 4_555
H(12) C(7) 3.104 ? . 4_555
H(12) C(9) 3.235 ? . 4_555
H(12) H(5) 3.559 ? . 4_555
H(13) C(3) 3.097 ? . 3_667
H(13) C(4) 3.003 ? . 3_667
H(13) H(1) 2.547 ? . 3_667
H(13) H(2) 2.361 ? . 3_667
H(13) H(35) 3.554 ? . 1_455
H(14) C(28) 3.528 ? . 1_455
H(14) C(33) 3.012 ? . 1_455
H(14) C(34) 3.495 ? . 1_455
H(14) C(36) 3.389 ? . 1_455
H(14) C(37) 2.892 ? . 1_455
H(14) C(38) 2.695 ? . 1_455
H(14) H(2) 3.161 ? . 3_667
H(14) H(35) 3.200 ? . 1_455
H(14) H(36) 3.141 ? . 1_455
H(14) H(44) 3.243 ? . 1_455
H(14) H(45) 2.978 ? . 1_455
H(15) C(28) 3.111 ? . 1_455
H(15) C(29) 3.535 ? . 1_455
H(15) H(2) 3.401 ? . 3_667
H(15) H(36) 2.685 ? . 1_455
H(15) H(37) 3.440 ? . 1_455
H(16) C(1) 2.970 ? . .
H(16) C(2) 2.885 ? . .
H(16) C(3) 2.959 ? . .
H(16) C(4) 3.134 ? . .
H(16) C(5) 3.203 ? . .
H(16) C(6) 3.161 ? . .
H(16) H(1) 3.456 ? . .
H(17) S(2) 3.413 ? . .
H(17) C(2) 3.130 ? . .
H(17) C(3) 3.061 ? . .
H(17) H(1) 3.130 ? . .
H(17) H(1) 3.465 ? . 3_667
H(18) O(3) 3.449 ? . 4_555
H(18) C(3) 3.287 ? . 3_667
H(18) C(10) 3.433 ? . 4_555
H(18) H(1) 2.343 ? . 3_667
H(18) H(5) 2.663 ? . 4_555
H(18) H(38) 3.521 ? . 3_767
H(19) C(4) 3.372 ? . .
H(19) C(29) 3.398 ? . 3_767
H(19) C(30) 2.890 ? . 3_767
H(19) C(31) 3.541 ? . 3_767
H(19) H(2) 3.382 ? . .
H(19) H(37) 3.472 ? . 3_767
H(19) H(38) 2.592 ? . 3_767
H(20) O(2) 3.547 ? . 4_555
H(20) O(3) 3.405 ? . 4_555
H(20) O(5) 2.937 ? . 4_555
H(20) C(9) 3.277 ? . 4_555
H(20) H(5) 3.245 ? . 4_555
H(20) H(9) 3.265 ? . 4_555
H(20) H(38) 3.107 ? . 3_767
H(21) S(4) 3.380 ? . 4_555
H(21) O(5) 2.592 ? . 4_555
H(21) C(7) 2.873 ? . 4_555
H(21) C(8) 2.734 ? . 4_555
H(21) C(9) 3.382 ? . 4_555
H(21) C(11) 3.190 ? . 4_555
H(22) Mo(1) 3.421 ? . 4_555
H(22) S(4) 3.269 ? . 4_555
H(22) O(1) 2.615 ? . 4_555
H(22) C(8) 3.422 ? . 4_555
H(22) C(24) 3.116 ? . .
H(22) H(33) 2.603 ? . .
H(23) C(5) 3.407 ? . 3_767
H(23) C(6) 3.545 ? . 3_767
H(23) C(24) 2.970 ? . .
H(23) C(25) 2.832 ? . .
H(23) H(3) 2.932 ? . 3_767
H(23) H(4) 3.142 ? . 3_767
H(23) H(33) 2.994 ? . .
H(23) H(34) 2.753 ? . .
H(24) O(5) 2.730 ? . 4_555
H(24) C(6) 3.364 ? . 3_767
H(24) C(12) 3.435 ? . 4_555
H(24) C(25) 3.551 ? . .
H(24) H(4) 2.904 ? . 3_767
H(24) H(8) 3.305 ? . 4_555
H(24) H(9) 3.564 ? . 4_555
H(24) H(33) 3.490 ? . .
H(24) H(34) 3.064 ? . .
H(24) H(49) 2.977 ? . 4_555
H(25) C(6) 3.398 ? . .
H(25) C(6) 3.283 ? . 3_767
H(25) H(3) 3.378 ? . 3_767
H(25) H(4) 3.509 ? . .
H(25) H(4) 2.531 ? . 3_767
H(26) Mo(1) 3.444 ? . .
H(26) S(2) 2.965 ? . .
H(26) S(3) 3.215 ? . .
H(26) C(2) 3.503 ? . .
H(27) Mo(1) 3.492 ? . .
H(27) S(1) 2.913 ? . .
H(27) S(2) 3.500 ? . .
H(27) C(1) 3.148 ? . .
H(27) C(2) 3.412 ? . .
H(28) S(4) 3.595 ? . .
H(28) O(1) 3.071 ? . 4_555
H(28) C(22) 3.488 ? . .
H(28) C(23) 2.826 ? . .
H(28) C(24) 3.121 ? . .
H(28) H(32) 2.733 ? . .
H(28) H(33) 3.249 ? . .
H(28) H(47) 3.440 ? . 3_757
H(29) S(3) 3.019 ? . .
H(29) S(4) 3.175 ? . .
H(29) C(7) 2.814 ? . .
H(29) C(8) 2.860 ? . .
H(29) C(35) 3.409 ? . 1_455
H(29) H(42) 3.118 ? . 1_455
H(29) H(47) 3.479 ? . 3_757
H(30) O(1) 2.529 ? . 4_555
H(30) C(35) 3.210 ? . 1_455
H(30) C(36) 3.020 ? . 1_455
H(30) H(32) 3.437 ? . .
H(30) H(42) 3.236 ? . 1_455
H(30) H(43) 2.886 ? . 1_455
H(30) H(47) 3.334 ? . 3_757
H(31) O(4) 2.675 ? . .
H(31) C(12) 3.390 ? . 3_757
H(31) H(8) 3.479 ? . 3_757
H(31) H(10) 2.562 ? . 3_757
H(31) H(47) 3.582 ? . 3_757
H(32) O(1) 2.723 ? . 4_555
H(32) C(12) 3.291 ? . 3_757
H(32) C(20) 3.461 ? . .
H(32) C(41) 2.938 ? . 3_757
H(32) C(42) 3.058 ? . 3_757
H(32) H(8) 2.866 ? . 3_757
H(32) H(9) 3.465 ? . 3_757
H(32) H(10) 3.033 ? . 3_757
H(32) H(28) 2.733 ? . .
H(32) H(30) 3.437 ? . .
H(32) H(47) 2.433 ? . 3_757
H(32) H(48) 2.677 ? . 3_757
H(33) Mo(1) 3.350 ? . 4_555
H(33) S(4) 2.987 ? . 4_555
H(33) O(1) 2.710 ? . 4_555
H(33) C(17) 3.380 ? . .
H(33) C(18) 3.452 ? . .
H(33) H(22) 2.603 ? . .
H(33) H(23) 2.994 ? . .
H(33) H(24) 3.490 ? . .
H(33) H(28) 3.249 ? . .
H(33) H(39) 3.259 ? . 4_555
H(34) C(5) 3.566 ? . 3_767
H(34) C(18) 3.334 ? . .
H(34) C(43) 3.529 ? . 4_555
H(34) C(44) 3.368 ? . 4_555
H(34) H(3) 3.442 ? . 3_767
H(34) H(23) 2.753 ? . .
H(34) H(24) 3.064 ? . .
H(34) H(49) 2.988 ? . 4_555
H(34) H(50) 2.652 ? . 4_555
H(35) C(4) 3.008 ? . 3_767
H(35) C(5) 3.286 ? . 3_767
H(35) H(2) 2.437 ? . 3_767
H(35) H(3) 3.013 ? . 3_767
H(35) H(13) 3.554 ? . 1_655
H(35) H(14) 3.200 ? . 1_655
H(36) S(3) 3.222 ? . 1_655
H(36) C(14) 3.315 ? . 1_655
H(36) H(14) 3.141 ? . 1_655
H(36) H(15) 2.685 ? . 1_655
H(37) S(2) 3.060 ? . 1_655
H(37) S(3) 3.197 ? . 1_655
H(37) C(37) 3.273 ? . 4_554
H(37) H(15) 3.440 ? . 1_655
H(37) H(19) 3.472 ? . 3_767
H(37) H(44) 2.396 ? . 4_554
H(37) H(45) 3.482 ? . 4_554
H(38) C(12) 3.252 ? . 2_756
H(38) C(16) 3.219 ? . 3_767
H(38) C(38) 3.527 ? . 4_554
H(38) H(9) 2.370 ? . 2_756
H(38) H(10) 3.510 ? . 2_756
H(38) H(18) 3.521 ? . 3_767
H(38) H(19) 2.592 ? . 3_767
H(38) H(20) 3.107 ? . 3_767
H(38) H(44) 3.233 ? . 4_554
H(38) H(45) 2.965 ? . 4_554
H(39) S(1) 2.980 ? . .
H(39) C(12) 3.395 ? . 2_756
H(39) C(24) 3.439 ? . 4_554
H(39) H(3) 3.463 ? . 3_767
H(39) H(8) 3.475 ? . 2_756
H(39) H(9) 2.550 ? . 2_756
H(39) H(33) 3.259 ? . 4_554
H(40) S(1) 3.543 ? . .
H(40) S(4) 3.190 ? . .
H(40) H(3) 3.256 ? . 3_767
H(41) O(2) 3.437 ? . 1_655
H(41) O(3) 2.752 ? . 1_655
H(41) C(9) 3.110 ? . 1_655
H(41) C(10) 2.885 ? . 1_655
H(41) H(6) 2.755 ? . 1_655
H(41) H(7) 2.697 ? . 1_655
H(42) O(2) 2.675 ? . 1_655
H(42) O(3) 3.577 ? . 1_655
H(42) C(7) 3.512 ? . 1_655
H(42) C(9) 2.943 ? . 1_655
H(42) C(40) 3.394 ? . 3_857
H(42) C(41) 3.193 ? . 3_857
H(42) H(7) 3.400 ? . 1_655
H(42) H(7) 3.481 ? . 3_757
H(42) H(29) 3.118 ? . 1_655
H(42) H(30) 3.236 ? . 1_655
H(42) H(46) 3.109 ? . 3_857
H(42) H(47) 2.728 ? . 3_857
H(43) Mo(1) 3.555 ? . 4_655
H(43) S(2) 3.366 ? . 4_655
H(43) O(1) 2.587 ? . 4_655
H(43) C(10) 3.339 ? . 3_757
H(43) C(41) 2.950 ? . 3_857
H(43) C(42) 3.221 ? . 3_857
H(43) H(5) 3.365 ? . 3_757
H(43) H(6) 3.357 ? . 3_757
H(43) H(7) 2.781 ? . 3_757
H(43) H(11) 3.371 ? . 1_655
H(43) H(30) 2.886 ? . 1_655
H(43) H(47) 2.627 ? . 3_857
H(43) H(48) 3.106 ? . 3_857
H(44) S(2) 3.043 ? . 4_655
H(44) S(3) 3.429 ? . 4_655
H(44) C(29) 3.104 ? . 4_555
H(44) C(30) 3.525 ? . 4_555
H(44) H(5) 3.404 ? . 3_757
H(44) H(7) 3.414 ? . 3_757
H(44) H(11) 3.341 ? . 1_655
H(44) H(14) 3.243 ? . 1_655
H(44) H(37) 2.396 ? . 4_555
H(44) H(38) 3.233 ? . 4_555
H(45) C(29) 3.595 ? . 4_555
H(45) C(30) 3.308 ? . 4_555
H(45) H(14) 2.978 ? . 1_655
H(45) H(37) 3.482 ? . 4_555
H(45) H(38) 2.965 ? . 4_555
H(46) O(2) 2.828 ? . 3_757
H(46) O(4) 2.901 ? . 3_757
H(46) C(11) 3.472 ? . 3_757
H(46) H(10) 2.914 ? . 3_757
H(46) H(42) 3.109 ? . 3_857
H(47) O(1) 3.185 ? . 2_746
H(47) O(4) 2.994 ? . 3_757
H(47) C(23) 3.307 ? . 3_757
H(47) C(35) 3.326 ? . 3_857
H(47) C(36) 3.278 ? . 3_857
H(47) H(28) 3.440 ? . 3_757
H(47) H(29) 3.479 ? . 3_757
H(47) H(30) 3.334 ? . 3_757
H(47) H(31) 3.582 ? . 3_757
H(47) H(32) 2.433 ? . 3_757
H(47) H(42) 2.728 ? . 3_857
H(47) H(43) 2.627 ? . 3_857
H(48) Mo(1) 3.326 ? . 2_746
H(48) S(1) 3.062 ? . 2_746
H(48) S(2) 3.548 ? . 2_746
H(48) O(1) 2.725 ? . 2_746
H(48) C(1) 3.133 ? . 2_746
H(48) C(2) 3.339 ? . 2_746
H(48) C(12) 3.484 ? . .
H(48) C(23) 3.535 ? . 3_757
H(48) H(6) 3.580 ? . 1_655
H(48) H(8) 2.558 ? . .
H(48) H(32) 2.677 ? . 3_757
H(48) H(43) 3.106 ? . 3_857
H(49) C(1) 3.008 ? . 2_746
H(49) C(2) 3.254 ? . 2_746
H(49) C(3) 3.518 ? . 2_746
H(49) C(4) 3.568 ? . 2_746
H(49) C(5) 3.358 ? . 2_746
H(49) C(6) 3.025 ? . 2_746
H(49) H(4) 3.361 ? . 2_746
H(49) H(6) 3.268 ? . 1_655
H(49) H(8) 3.005 ? . .
H(49) H(24) 2.977 ? . 4_554
H(49) H(34) 2.988 ? . 4_554
H(50) C(25) 3.482 ? . 4_554
H(50) H(6) 3.487 ? . 1_655
H(50) H(34) 2.652 ? . 4_554

loop_
_geom_torsion_atom_site_label_1
_geom_torsion_atom_site_label_2
_geom_torsion_atom_site_label_3
_geom_torsion_atom_site_label_4
_geom_torsion
_geom_torsion_publ_flag
_geom_torsion_site_symmetry_1
_geom_torsion_site_symmetry_2
_geom_torsion_site_symmetry_3
_geom_torsion_site_symmetry_4
S(1) Mo(1) S(2) C(2) 7.55(11) ? . . . .
S(2) Mo(1) S(1) C(1) -7.07(11) ? . . . .
S(1) Mo(1) S(3) C(7) -84.26(11) ? . . . .
S(3) Mo(1) S(1) C(1) -82.62(12) ? . . . .
S(1) Mo(1) S(4) C(8) 153.90(11) ? . . . .
S(4) Mo(1) S(1) C(1) -154.78(11) ? . . . .
O(1) Mo(1) S(1) C(1) 98.87(13) ? . . . .
S(2) Mo(1) S(3) C(7) -159.09(10) ? . . . .
S(3) Mo(1) S(2) C(2) 150.14(11) ? . . . .
S(2) Mo(1) S(4) C(8) 83.43(11) ? . . . .
S(4) Mo(1) S(2) C(2) 78.22(12) ? . . . .
O(1) Mo(1) S(2) C(2) -100.20(14) ? . . . .
S(3) Mo(1) S(4) C(8) 10.76(10) ? . . . .
S(4) Mo(1) S(3) C(7) -11.72(10) ? . . . .
O(1) Mo(1) S(3) C(7) 94.25(13) ? . . . .
O(1) Mo(1) S(4) C(8) -98.16(13) ? . . . .
Mo(1) S(1) C(1) C(2) 5.4(2) ? . . . .
Mo(1) S(1) C(1) C(6) -178.0(2) ? . . . .
Mo(1) S(2) C(2) C(1) -7.2(2) ? . . . .
Mo(1) S(2) C(2) C(3) 179.3(2) ? . . . .
Mo(1) S(3) C(7) C(8) 11.7(2) ? . . . .
Mo(1) S(3) C(7) C(9) -169.0(2) ? . . . .
Mo(1) S(4) C(8) C(7) -7.9(2) ? . . . .
Mo(1) S(4) C(8) C(11) 172.1(2) ? . . . .
C(21) P(1) C(27) C(28) 142.8(2) ? . . . .
C(21) P(1) C(27) C(32) -40.2(3) ? . . . .
C(27) P(1) C(21) C(22) 129.1(2) ? . . . .
C(27) P(1) C(21) C(26) -55.3(2) ? . . . .
C(21) P(1) C(33) C(34) 169.7(2) ? . . . .
C(21) P(1) C(33) C(38) -9.6(3) ? . . . .
C(33) P(1) C(21) C(22) -110.2(2) ? . . . .
C(33) P(1) C(21) C(26) 65.4(2) ? . . . .
C(21) P(1) C(39) C(40) -76.1(2) ? . . . .
C(21) P(1) C(39) C(44) 109.0(2) ? . . . .
C(39) P(1) C(21) C(22) 8.7(3) ? . . . .
C(39) P(1) C(21) C(26) -175.7(2) ? . . . .
C(27) P(1) C(33) C(34) -72.0(2) ? . . . .
C(27) P(1) C(33) C(38) 108.7(2) ? . . . .
C(33) P(1) C(27) C(28) 23.6(3) ? . . . .
C(33) P(1) C(27) C(32) -159.4(2) ? . . . .
C(27) P(1) C(39) C(40) 164.4(2) ? . . . .
C(27) P(1) C(39) C(44) -10.6(3) ? . . . .
C(39) P(1) C(27) C(28) -94.2(2) ? . . . .
C(39) P(1) C(27) C(32) 82.8(2) ? . . . .
C(33) P(1) C(39) C(40) 43.9(3) ? . . . .
C(33) P(1) C(39) C(44) -131.0(2) ? . . . .
C(39) P(1) C(33) C(34) 47.1(2) ? . . . .
C(39) P(1) C(33) C(38) -132.2(2) ? . . . .
C(10) O(3) C(9) O(2) -2.8(5) ? . . . .
C(10) O(3) C(9) C(7) 177.0(3) ? . . . .
C(12) O(5) C(11) O(4) 9.1(5) ? . . . .
C(12) O(5) C(11) C(8) -174.4(2) ? . . . .
C(13) N(1) C(15) C(16) 59.7(4) ? . . . .
C(15) N(1) C(13) C(14) 60.6(4) ? . . . .
C(13) N(1) C(17) C(18) -175.5(3) ? . . . .
C(17) N(1) C(13) C(14) -178.7(3) ? . . . .
C(13) N(1) C(19) C(20) -54.9(5) ? . . . .
C(19) N(1) C(13) C(14) -58.6(4) ? . . . .
C(15) N(1) C(17) C(18) -54.8(4) ? . . . .
C(17) N(1) C(15) C(16) -57.7(4) ? . . . .
C(15) N(1) C(19) C(20) -176.5(4) ? . . . .
C(19) N(1) C(15) C(16) -178.9(4) ? . . . .
C(17) N(1) C(19) C(20) 62.1(5) ? . . . .
C(19) N(1) C(17) C(18) 64.3(4) ? . . . .
S(1) C(1) C(2) S(2) 1.2(3) ? . . . .
S(1) C(1) C(2) C(3) 174.9(2) ? . . . .
S(1) C(1) C(6) C(5) -172.6(2) ? . . . .
C(2) C(1) C(6) C(5) 4.0(5) ? . . . .
C(6) C(1) C(2) S(2) -175.3(2) ? . . . .
C(6) C(1) C(2) C(3) -1.6(4) ? . . . .
S(2) C(2) C(3) C(4) 173.8(2) ? . . . .
C(1) C(2) C(3) C(4) 0.1(4) ? . . . .
C(2) C(3) C(4) C(5) -0.8(5) ? . . . .
C(3) C(4) C(5) C(6) 3.1(5) ? . . . .
C(4) C(5) C(6) C(1) -4.7(5) ? . . . .
S(3) C(7) C(8) S(4) -2.6(3) ? . . . .
S(3) C(7) C(8) C(11) 177.3(2) ? . . . .
S(3) C(7) C(9) O(2) -157.7(3) ? . . . .
S(3) C(7) C(9) O(3) 22.4(3) ? . . . .
C(8) C(7) C(9) O(2) 21.6(5) ? . . . .
C(8) C(7) C(9) O(3) -158.3(2) ? . . . .
C(9) C(7) C(8) S(4) 178.0(2) ? . . . .
C(9) C(7) C(8) C(11) -2.0(4) ? . . . .
S(4) C(8) C(11) O(4) 72.9(4) ? . . . .
S(4) C(8) C(11) O(5) -103.6(2) ? . . . .
C(7) C(8) C(11) O(4) -107.1(4) ? . . . .
C(7) C(8) C(11) O(5) 76.4(3) ? . . . .
P(1) C(21) C(22) C(23) 174.2(2) ? . . . .
P(1) C(21) C(26) C(25) -173.8(2) ? . . . .
C(22) C(21) C(26) C(25) 2.0(4) ? . . . .
C(26) C(21) C(22) C(23) -1.3(4) ? . . . .
C(21) C(22) C(23) C(24) -0.8(5) ? . . . .
C(22) C(23) C(24) C(25) 2.2(5) ? . . . .
C(23) C(24) C(25) C(26) -1.5(5) ? . . . .
C(24) C(25) C(26) C(21) -0.6(5) ? . . . .
P(1) C(27) C(28) C(29) 177.1(2) ? . . . .
P(1) C(27) C(32) C(31) -176.3(2) ? . . . .
C(28) C(27) C(32) C(31) 0.7(5) ? . . . .
C(32) C(27) C(28) C(29) 0.2(4) ? . . . .
C(27) C(28) C(29) C(30) -1.5(5) ? . . . .
C(28) C(29) C(30) C(31) 1.9(5) ? . . . .
C(29) C(30) C(31) C(32) -1.0(5) ? . . . .
C(30) C(31) C(32) C(27) -0.3(5) ? . . . .
P(1) C(33) C(34) C(35) 178.9(2) ? . . . .
P(1) C(33) C(38) C(37) -178.2(2) ? . . . .
C(34) C(33) C(38) C(37) 2.5(5) ? . . . .
C(38) C(33) C(34) C(35) -1.8(5) ? . . . .
C(33) C(34) C(35) C(36) 0.4(5) ? . . . .
C(34) C(35) C(36) C(37) 0.3(5) ? . . . .
C(35) C(36) C(37) C(38) 0.5(5) ? . . . .
C(36) C(37) C(38) C(33) -1.9(5) ? . . . .
P(1) C(39) C(40) C(41) -174.7(2) ? . . . .
P(1) C(39) C(44) C(43) 173.7(2) ? . . . .
C(40) C(39) C(44) C(43) -1.1(5) ? . . . .
C(44) C(39) C(40) C(41) 0.2(4) ? . . . .
C(39) C(40) C(41) C(42) 1.0(5) ? . . . .
C(40) C(41) C(42) C(43) -1.3(5) ? . . . .
C(41) C(42) C(43) C(44) 0.4(5) ? . . . .
C(42) C(43) C(44) C(39) 0.8(5) ? . . . .
